data_2243423
loop_
_publ_author_name
'Askerov, Rizvan K.'
'Maharramov, Abel M.'
'Khalilov, Ali N.'
'Akkurt, Mehmet'
'Akobirshoeva, Anzurat A.'
'Osmanov, V. K.'
'Borisov, A. V.'

_publ_section_title
;
 Crystal structure and Hirshfeld surface analysis of
 1-(2-fluorophenyl)-1<i>H</i>-tetrazole-5(4<i>H</i>)-thione
;
_journal_coeditor_code YK2131
_journal_issue 7
_journal_name_full 'Acta Crystallographica Section E'
_journal_page_first 1007
_journal_page_last 1011
_journal_paper_doi 10.1107/S2056989020007033
_journal_volume 76
_journal_year 2020
_chemical_formula_iupac 'C7 H5 F N4 S'
_chemical_formula_moiety 'C7 H5 F N4 S'
_chemical_formula_sum 'C7 H5 F N4 S'
_chemical_formula_weight 196.21
_chemical_name_systematic
;
1-(2-Fluorophenyl)-1<i>H</i>-tetrazole-5(4<i>H</i>)-thione
;
_space_group_crystal_system monoclinic
_space_group_IT_number 15
_space_group_name_Hall '-C 2yc'
_space_group_name_H-M_alt 'C 1 2/c 1'
_atom_sites_solution_hydrogens mixed
_atom_sites_solution_primary difmap
_atom_sites_solution_secondary difmap
_audit_creation_method SHELXL-2018/3
_cell_angle_alpha 90
_cell_angle_beta 104.0090(10)
_cell_angle_gamma 90
_cell_formula_units_Z 8
_cell_length_a 23.5593(11)
_cell_length_b 9.2849(5)
_cell_length_c 7.7927(4)
_cell_measurement_reflns_used 4417
_cell_measurement_temperature 296(2)
_cell_measurement_theta_max 30.47
_cell_measurement_theta_min 2.37
_cell_volume 1653.92(15)
_computing_cell_refinement
;
SAINT (Bruker, 2003)
;
_computing_data_collection
;
APEX2 (Bruker, 2003)
;
_computing_data_reduction
;
SAINT (Bruker, 2003)
;
_computing_molecular_graphics
;
ORTEP-3 for Windows (Farrugia, 2012)
;
_computing_publication_material
;
PLATON (Spek, 2020)
;
_computing_structure_refinement
;
<i>SHELXL2018/3</i> (Sheldrick, 2015b)
;
_computing_structure_solution
;
<i>SHELXT2014/5</i> (Sheldrick, 2015a)
;
_diffrn_ambient_temperature 296(2)
_diffrn_measured_fraction_theta_full 0.999
_diffrn_measured_fraction_theta_max 0.959
_diffrn_measurement_device_type 'Bruker APEXII CCD'
_diffrn_measurement_method '\f and \w scans'
_diffrn_radiation_type MoK\a
_diffrn_radiation_wavelength 0.71073
_diffrn_reflns_av_R_equivalents 0.0174
_diffrn_reflns_av_unetI/netI 0.0163
_diffrn_reflns_limit_h_max 33
_diffrn_reflns_limit_h_min -32
_diffrn_reflns_limit_k_max 13
_diffrn_reflns_limit_k_min -13
_diffrn_reflns_limit_l_max 10
_diffrn_reflns_limit_l_min -10
_diffrn_reflns_number 9005
_diffrn_reflns_theta_full 25.242
_diffrn_reflns_theta_max 30.469
_diffrn_reflns_theta_min 1.782
_exptl_absorpt_coefficient_mu 0.361
_exptl_absorpt_correction_T_max 0.7461
_exptl_absorpt_correction_T_min 0.6897
_exptl_absorpt_correction_type multi-scan
_exptl_absorpt_process_details
;
(SADABS; Bruker, 2003)
;
_exptl_crystal_colour colourless
_exptl_crystal_density_diffrn 1.576
_exptl_crystal_description prism
_exptl_crystal_F_000 800
_exptl_crystal_size_max 0.230
_exptl_crystal_size_mid 0.147
_exptl_crystal_size_min 0.083
_refine_diff_density_max 0.293
_refine_diff_density_min -0.223
_refine_ls_extinction_method none
_refine_ls_goodness_of_fit_ref 1.001
_refine_ls_hydrogen_treatment mixed
_refine_ls_matrix_type full
_refine_ls_number_parameters 122
_refine_ls_number_reflns 2406
_refine_ls_number_restraints 0
_refine_ls_restrained_S_all 1.001
_refine_ls_R_factor_all 0.0418
_refine_ls_R_factor_gt 0.0364
_refine_ls_shift/su_max 0.001
_refine_ls_shift/su_mean 0.000
_refine_ls_structure_factor_coef Fsqd
_refine_ls_weighting_details 'w=1/[\s^2^(Fo^2^)+(0.0487P)^2^+1.1614P] where P=(Fo^2^+2Fc^2^)/3'
_refine_ls_weighting_scheme calc
_refine_ls_wR_factor_gt 0.0927
_refine_ls_wR_factor_ref 0.0983
_reflns_number_gt 2135
_reflns_number_total 2406
_reflns_threshold_expression 'I > 2\s(I)'
_cod_data_source_file yk2131sup1.cif
_cod_data_source_block I
_cod_original_sg_symbol_H-M 'C 2/c'
_cod_database_code 2243423
_shelx_space_group_comment
;
The symmetry employed for this shelxl refinement is uniquely defined
by the following loop, which should always be used as a source of
symmetry information in preference to the above space-group names.
They are only intended as comments.
;
_shelx_estimated_absorpt_t_min 0.922
_shelx_estimated_absorpt_t_max 0.971

loop_
_space_group_symop_operation_xyz
'x, y, z'
'-x, y, -z+1/2'
'x+1/2, y+1/2, z'
'-x+1/2, y+1/2, -z+1/2'
'-x, -y, -z'
'x, -y, z-1/2'
'-x+1/2, -y+1/2, -z'
'x+1/2, -y+1/2, z-1/2'

loop_
_atom_site_type_symbol
_atom_site_label
_atom_site_fract_x
_atom_site_fract_y
_atom_site_fract_z
_atom_site_U_iso_or_equiv
_atom_site_adp_type
_atom_site_calc_flag
_atom_site_occupancy
_atom_site_disorder_assembly
_atom_site_disorder_group
S S1 0.51038(2) 0.75776(4) 0.51736(5) 0.03900(12) Uani d 1 . .
F F1 0.71634(4) 0.73413(10) 0.64199(14) 0.0536(3) Uani d 1 . .
N N1 0.61196(5) 0.77955(12) 0.40738(16) 0.0346(2) Uani d 1 . .
N N2 0.64339(6) 0.88176(13) 0.3424(2) 0.0480(3) Uani d 1 . .
N N3 0.61568(6) 1.00050(13) 0.3346(2) 0.0494(3) Uani d 1 . .
N N4 0.56649(5) 0.97577(12) 0.39123(17) 0.0399(3) Uani d 1 . .
H H4 0.5428(9) 1.048(2) 0.408(3) 0.060(5) Uiso d 1 . .
C C5 0.56255(5) 0.83768(13) 0.43970(17) 0.0320(2) Uani d 1 . .
C C6 0.63424(5) 0.63719(13) 0.44289(17) 0.0314(2) Uani d 1 . .
C C7 0.68772(6) 0.61740(14) 0.56178(18) 0.0361(3) Uani d 1 . .
C C8 0.71115(6) 0.48238(16) 0.6014(2) 0.0434(3) Uani d 1 . .
H H8A 0.747433 0.470495 0.680048 0.052 Uiso calc 1 . .
C C9 0.67955(7) 0.36465(16) 0.5217(2) 0.0444(3) Uani d 1 . .
H H9A 0.694563 0.272435 0.547932 0.053 Uiso calc 1 . .
C C10 0.62584(7) 0.38250(15) 0.4034(2) 0.0419(3) Uani d 1 . .
H H10A 0.604979 0.302279 0.351172 0.050 Uiso calc 1 . .
C C11 0.60297(6) 0.51874(14) 0.36219(19) 0.0369(3) Uani d 1 . .
H H11A 0.567110 0.530830 0.281472 0.044 Uiso calc 1 . .

loop_
_atom_site_aniso_label
_atom_site_aniso_U_11
_atom_site_aniso_U_22
_atom_site_aniso_U_33
_atom_site_aniso_U_12
_atom_site_aniso_U_13
_atom_site_aniso_U_23
S1 0.03642(19) 0.03299(18) 0.0519(2) 0.00355(12) 0.01903(15) 0.00288(13)
F1 0.0467(5) 0.0476(5) 0.0603(6) -0.0097(4) 0.0012(4) -0.0104(4)
N1 0.0316(5) 0.0285(5) 0.0465(6) 0.0026(4) 0.0148(4) 0.0020(4)
N2 0.0431(6) 0.0347(6) 0.0728(9) 0.0013(5) 0.0267(6) 0.0084(6)
N3 0.0476(7) 0.0330(6) 0.0737(9) 0.0031(5) 0.0266(6) 0.0085(6)
N4 0.0404(6) 0.0291(5) 0.0529(7) 0.0056(4) 0.0165(5) 0.0035(5)
C5 0.0314(5) 0.0287(6) 0.0356(6) 0.0034(4) 0.0076(5) -0.0012(4)
C6 0.0311(5) 0.0277(5) 0.0378(6) 0.0035(4) 0.0126(5) 0.0009(4)
C7 0.0334(6) 0.0351(6) 0.0400(6) -0.0017(5) 0.0095(5) -0.0028(5)
C8 0.0350(6) 0.0463(8) 0.0475(8) 0.0082(6) 0.0072(6) 0.0077(6)
C9 0.0486(8) 0.0338(7) 0.0548(8) 0.0104(6) 0.0202(6) 0.0088(6)
C10 0.0472(7) 0.0307(6) 0.0508(8) -0.0028(5) 0.0178(6) -0.0032(6)
C11 0.0345(6) 0.0338(6) 0.0421(7) -0.0007(5) 0.0086(5) -0.0014(5)

loop_
_atom_type_symbol
_atom_type_description
_atom_type_scat_dispersion_real
_atom_type_scat_dispersion_imag
_atom_type_scat_source
C C 0.0033 0.0016 'International Tables Vol C Tables 4.2.6.8 and 6.1.1.4'
H H 0.0000 0.0000 'International Tables Vol C Tables 4.2.6.8 and 6.1.1.4'
N N 0.0061 0.0033 'International Tables Vol C Tables 4.2.6.8 and 6.1.1.4'
F F 0.0171 0.0103 'International Tables Vol C Tables 4.2.6.8 and 6.1.1.4'
S S 0.1246 0.1234 'International Tables Vol C Tables 4.2.6.8 and 6.1.1.4'

loop_
_geom_angle_atom_site_label_1
_geom_angle_atom_site_label_2
_geom_angle_atom_site_label_3
_geom_angle_site_symmetry_1
_geom_angle_site_symmetry_3
_geom_angle
_geom_angle_publ_flag
C5 N1 N2 . . 110.84(11) ?
C5 N1 C6 . . 128.58(11) ?
N2 N1 C6 . . 120.44(10) ?
N3 N2 N1 . . 107.44(11) ?
N2 N3 N4 . . 107.81(11) ?
C5 N4 N3 . . 112.04(11) ?
C5 N4 H4 . . 125.3(13) ?
N3 N4 H4 . . 122.1(13) ?
N4 C5 N1 . . 101.86(11) ?
N4 C5 S1 . . 129.19(10) ?
N1 C5 S1 . . 128.94(10) ?
C7 C6 C11 . . 119.73(12) ?
C7 C6 N1 . . 119.10(11) ?
C11 C6 N1 . . 121.17(11) ?
F1 C7 C8 . . 120.05(12) ?
F1 C7 C6 . . 118.43(12) ?
C8 C7 C6 . . 121.51(12) ?
C7 C8 C9 . . 118.49(13) ?
C7 C8 H8A . . 120.8 ?
C9 C8 H8A . . 120.8 ?
C8 C9 C10 . . 120.72(13) ?
C8 C9 H9A . . 119.6 ?
C10 C9 H9A . . 119.6 ?
C11 C10 C9 . . 120.44(13) ?
C11 C10 H10A . . 119.8 ?
C9 C10 H10A . . 119.8 ?
C10 C11 C6 . . 119.10(13) ?
C10 C11 H11A . . 120.4 ?
C6 C11 H11A . . 120.4 ?

loop_
_geom_bond_atom_site_label_1
_geom_bond_atom_site_label_2
_geom_bond_site_symmetry_2
_geom_bond_distance
_geom_bond_publ_flag
S1 C5 . 1.6696(13) ?
F1 C7 . 1.3476(15) ?
N1 C5 . 1.3608(15) ?
N1 N2 . 1.3735(16) ?
N1 C6 . 1.4244(16) ?
N2 N3 . 1.2752(16) ?
N3 N4 . 1.3558(17) ?
N4 C5 . 1.3462(17) ?
N4 H4 . 0.90(2) ?
C6 C7 . 1.3836(18) ?
C6 C11 . 1.3868(18) ?
C7 C8 . 1.3745(19) ?
C8 C9 . 1.382(2) ?
C8 H8A . 0.9300 ?
C9 C10 . 1.384(2) ?
C9 H9A . 0.9300 ?
C10 C11 . 1.3818(19) ?
C10 H10A . 0.9300 ?
C11 H11A . 0.9300 ?

loop_
_geom_hbond_atom_site_label_D
_geom_hbond_atom_site_label_H
_geom_hbond_atom_site_label_A
_geom_hbond_site_symmetry_A
_geom_hbond_distance_DH
_geom_hbond_distance_HA
_geom_hbond_distance_DA
_geom_hbond_angle_DHA
_geom_hbond_publ_flag
N4 H4 S1 5_676 0.90(2) 2.35(2) 3.2456(12) 173.2(18) yes
C5 S1 Cg1 2_655 1.6696(13) 3.7678(7) 4.0760(14) 88.31(5) no

loop_
_geom_torsion_atom_site_label_1
_geom_torsion_atom_site_label_2
_geom_torsion_atom_site_label_3
_geom_torsion_atom_site_label_4
_geom_torsion_site_symmetry_1
_geom_torsion_site_symmetry_2
_geom_torsion_site_symmetry_3
_geom_torsion_site_symmetry_4
_geom_torsion
_geom_torsion_publ_flag
C5 N1 N2 N3 . . . . 0.45(18) ?
C6 N1 N2 N3 . . . . -175.58(13) ?
N1 N2 N3 N4 . . . . -0.81(18) ?
N2 N3 N4 C5 . . . . 0.94(19) ?
N3 N4 C5 N1 . . . . -0.62(16) ?
N3 N4 C5 S1 . . . . 179.93(11) ?
N2 N1 C5 N4 . . . . 0.11(15) ?
C6 N1 C5 N4 . . . . 175.73(13) ?
N2 N1 C5 S1 . . . . 179.57(11) ?
C6 N1 C5 S1 . . . . -4.8(2) ?
C5 N1 C6 C7 . . . . -116.67(15) ?
N2 N1 C6 C7 . . . . 58.59(18) ?
C5 N1 C6 C11 . . . . 62.53(19) ?
N2 N1 C6 C11 . . . . -122.21(15) ?
C11 C6 C7 F1 . . . . -178.12(12) ?
N1 C6 C7 F1 . . . . 1.09(18) ?
C11 C6 C7 C8 . . . . 0.5(2) ?
N1 C6 C7 C8 . . . . 179.75(13) ?
F1 C7 C8 C9 . . . . 177.56(13) ?
C6 C7 C8 C9 . . . . -1.1(2) ?
C7 C8 C9 C10 . . . . 0.7(2) ?
C8 C9 C10 C11 . . . . 0.3(2) ?
C9 C10 C11 C6 . . . . -0.9(2) ?
C7 C6 C11 C10 . . . . 0.4(2) ?
N1 C6 C11 C10 . . . . -178.76(12) ?

_cod_database_fobs_code 2243423
